data_2101876
loop_
_publ_author_name
'Brock, C. P.'
'Fu, Y.'

_publ_section_title
;
 Pentachlorotoluene: Rotational and Compositional Disorder
;
_journal_issue 4
_journal_name_full 'Acta Crystallographica Section B'
_journal_page_first 613
_journal_page_last 619
_journal_paper_doi 10.1107/S0108768197004102
_journal_volume 53
_journal_year 1997
_chemical_formula_moiety 'C7 H3 Cl5'
_chemical_formula_sum 'C7 H3 Cl5'
_chemical_formula_weight 264.4
_chemical_melting_point 497
_chemical_name_systematic
;
Pentachlorotolune
;
_space_group_IT_number 14
_symmetry_cell_setting monoclinic
_symmetry_space_group_name_Hall '-P 2yn'
_symmetry_space_group_name_H-M 'P 1 21/n 1'
_cell_angle_alpha 90.
_cell_angle_beta 91.730(10)
_cell_angle_gamma 90.
_cell_formula_units_Z 2
_cell_length_a 8.0900(8)
_cell_length_b 3.8472(4)
_cell_length_c 14.883(2)
_cell_measurement_reflns_used 22
_cell_measurement_temperature 294.0(10)
_cell_measurement_theta_max 13.0
_cell_measurement_theta_min 11.8
_cell_volume 463.01(9)
_computing_cell_refinement 'CAD4-VAX (ENRAF-Nonius, 1988)'
_computing_data_collection 'CAD4-VAX (ENRAF-Nonius, 1988)'
_computing_structure_refinement 'SHELXL-93 (Sheldrick, 1993)'
_computing_structure_solution 'SHELXTL PC (Sheldrick, 1990)'
_diffrn_ambient_temperature 294.0(10)
_diffrn_measurement_device 'ENRAF-Nonius CAD4-VAX diffractometer'
_diffrn_measurement_method '\w/2\q scans'
_diffrn_radiation_monochromator graphite
_diffrn_radiation_type 'Mo K\a'
_diffrn_radiation_wavelength 0.71073
_diffrn_reflns_av_R_equivalents 0.
_diffrn_reflns_av_sigmaI/netI 0.0558
_diffrn_reflns_limit_h_max 10
_diffrn_reflns_limit_h_min 0
_diffrn_reflns_limit_k_max 4
_diffrn_reflns_limit_k_min 0
_diffrn_reflns_limit_l_max 19
_diffrn_reflns_limit_l_min -19
_diffrn_reflns_number 1055
_diffrn_reflns_theta_max 27.47
_diffrn_reflns_theta_min 2.74
_diffrn_standards_decay_% 0.7
_diffrn_standards_interval_time 90
_diffrn_standards_number 3
_exptl_absorpt_coefficient_mu 1.50
_exptl_absorpt_correction_T_max 0.74
_exptl_absorpt_correction_T_min 0.45
_exptl_absorpt_correction_type ' based on 10 \y scans (CAMEL; Flack, 1977)'
_exptl_absorpt_process_details 'based on 10 psi scans (Flack, 1977)'
_exptl_crystal_colour colorless
_exptl_crystal_density_diffrn 1.90
_exptl_crystal_density_meas ?
_exptl_crystal_description
;
Needle
;
_exptl_crystal_F_000 260
_exptl_crystal_size_max 0.50
_exptl_crystal_size_mid 0.50
_exptl_crystal_size_min 0.20
_refine_diff_density_max 0.48
_refine_diff_density_min -0.42
_refine_ls_extinction_method none
_refine_ls_goodness_of_fit_all 1.175
_refine_ls_goodness_of_fit_obs 1.404
_refine_ls_hydrogen_treatment 'H atoms omitted'
_refine_ls_matrix_type full
_refine_ls_number_parameters 58
_refine_ls_number_reflns 1055
_refine_ls_number_restraints 1
_refine_ls_restrained_S_all 1.174
_refine_ls_restrained_S_obs 1.403
_refine_ls_R_factor_all 0.1512
_refine_ls_R_factor_obs 0.0520
_refine_ls_shift/esd_max 0.000
_refine_ls_shift/esd_mean 0.000
_refine_ls_structure_factor_coef Fsqd
_refine_ls_weighting_details 'w=1[\s^2^(Fo^2^)+(0.0820P)^2^+0.0000P] where P=(Fo^2^+2Fc^2^)/3'
_refine_ls_weighting_scheme calc
_refine_ls_wR_factor_all 0.1611
_refine_ls_wR_factor_obs 0.1454
_reflns_number_observed 626
_reflns_number_total 1055
_reflns_observed_criterion >2sigma(I)
_cod_data_source_file cr0519.cif
_cod_data_source_block PCTxtl1
_cod_depositor_comments
;
The following automatic conversions were performed:

'_refine_ls_weighting_scheme' value 'calc
w=1[\s^2^(Fo^2^)+(0.0820P)^2^+0.0000P] where P=(Fo^2^+2Fc^2^)/3' was
changed to 'calc'. New tag '_refine_ls_weighting_details' was
created. The value of the new tag was set to
'w=1[\s^2^(Fo^2^)+(0.0820P)^2^+0.0000P] where P=(Fo^2^+2Fc^2^)/3'.

Automatic conversion script
Id: cif_fix_values 3143 2015-03-26 13:38:13Z robertas 
;
_cod_original_cell_volume 463.02(9)
_cod_database_code 2101876

loop_
_symmetry_equiv_pos_as_xyz
'x, y, z'
'-x+1/2, y+1/2, -z+1/2'
'-x, -y, -z'
'x-1/2, -y-1/2, z-1/2'

loop_
_atom_site_aniso_label
_atom_site_aniso_U_11
_atom_site_aniso_U_22
_atom_site_aniso_U_33
_atom_site_aniso_U_12
_atom_site_aniso_U_13
_atom_site_aniso_U_23
C1 0.023(2) 0.043(2) 0.046(2) 0.003(2) -0.0024(15) 0.004(2)
C2 0.031(2) 0.045(2) 0.040(2) 0.007(2) 0.001(2) 0.003(2)
C3 0.028(2) 0.037(2) 0.050(2) 0.003(2) -0.008(2) 0.003(2)
Cl1 0.0293(7) 0.0822(11) 0.0711(10) -0.0066(6) 0.0070(6) 0.0139(8)
C4 0.0293(7) 0.0822(11) 0.0711(10) -0.0066(6) 0.0070(6) 0.0139(8)
Cl2 0.0561(10) 0.1008(14) 0.0424(9) 0.0051(8) 0.0052(6) -0.0009(7)
C5 0.0561(10) 0.1008(14) 0.0424(9) 0.0051(8) 0.0052(6) -0.0009(7)
Cl3 0.0420(8) 0.0679(10) 0.0616(9) -0.0070(7) -0.0189(6) -0.0088(7)
C6 0.0420(8) 0.0679(10) 0.0616(9) -0.0070(7) -0.0189(6) -0.0088(7)

loop_
_atom_site_label
_atom_site_fract_x
_atom_site_fract_y
_atom_site_fract_z
_atom_site_U_iso_or_equiv
_atom_site_thermal_displace_type
_atom_site_calc_flag
_atom_site_refinement_flags
_atom_site_occupancy
_atom_site_type_symbol
C1 -0.1511(5) -0.1104(11) 0.0307(3) 0.0376(9) Uani d . 1 C
C2 -0.0309(5) 0.0185(10) 0.0913(3) 0.0386(9) Uani d . 1 C
C3 0.1215(5) 0.1271(10) 0.0591(3) 0.0387(9) Uani d . 1 C
Cl1 -0.3370(2) -0.2509(4) 0.06995(10) 0.0607(6) Uani d P 0.849(5) Cl
C4 -0.3117(2) -0.2317(4) 0.06461(10) 0.0607(6) Uani d PR 0.151(5) C
Cl2 -0.0701(2) 0.0431(5) 0.20348(10) 0.0663(7) Uani d P 0.813(7) Cl
C5 -0.0648(2) 0.0398(5) 0.18819(10) 0.0663(7) Uani d PR 0.187(7) C
Cl3 0.2691(2) 0.2848(4) 0.13359(10) 0.0576(6) Uani d P 0.838(5) Cl
C6 0.2489(2) 0.2632(4) 0.12342(10) 0.0576(6) Uani d PR 0.162(5) C

loop_
_atom_type_symbol
_atom_type_description
_atom_type_scat_dispersion_real
_atom_type_scat_dispersion_imag
_atom_type_scat_source
C C 0.0033 0.0016 'International Tables Vol C Tables 4.2.6.8 and 6.1.1.4'
H H 0.0000 0.0000 'International Tables Vol C Tables 4.2.6.8 and 6.1.1.4'
Cl Cl 0.1484 0.1585 'International Tables Vol C Tables 4.2.6.8 and 6.1.1.4'

loop_
_geom_angle_atom_site_label_1
_geom_angle_atom_site_label_2
_geom_angle_atom_site_label_3
_geom_angle_site_symmetry_1
_geom_angle
_geom_angle_publ_flag
C3 C1 C2 3 120.6(4) no
C1 C2 C3 . 119.2(4) no
C1 C3 C2 3 120.2(4) no
C2 C1 Cl1 . 119.5(3) no
C3 C1 Cl1 3 119.9(3) no
C1 C2 Cl2 . 120.2(3) no
C3 C2 Cl2 . 120.6(3) no
C2 C3 Cl3 . 119.2(3) no
C1 C3 Cl3 3 120.6(3) no
C3 C1 C4 3 120.0(3) no
C2 C1 C4 . 119.5(3) no
C1 C2 C5 . 120.2(3) no
C3 C2 C5 . 120.6(3) no
C1 C3 C6 3 120.6(3) no
C2 C3 C6 . 119.2(4) no
C4 C1 Cl1 . 0.01(14) no
C5 C2 Cl2 . 0.01(15) no
C6 C3 Cl3 . 0.01(12) no

loop_
_geom_bond_atom_site_label_1
_geom_bond_atom_site_label_2
_geom_bond_site_symmetry_2
_geom_bond_distance
_geom_bond_publ_flag
C1 C2 . 1.398(5) yes
C2 C3 . 1.400(5) yes
C3 C1 3 1.367(6) yes
Cl1 C1 . 1.717(4) yes
Cl2 C2 . 1.711(4) yes
Cl3 C3 . 1.715(4) yes
C4 C1 . 1.483(4) yes
C5 C2 . 1.478(4) yes
C6 C3 . 1.481(4) yes
